data_1566251
loop_
_publ_author_name
'Jakub Plasil'
'Anthony R. Kampf'
'Jiri Sejkora'
'Jiri Cejka'
'Radek Skoda'
'Jaromir Tvrdy'

_publ_section_title
;
 Horakite, a new hydrated bismuth uranyl-arsenate-phosphate mineral from
 Jachymov (Czech Republic) with a unique uranyl-anion topology
;
_journal_name_full 'Journal of GeoSciences'
_journal_page_first 265
_journal_page_last 276
_journal_paper_doi 10.3190/jgeosci.267
_journal_volume 63
_journal_year 2018
_chemical_absolute_configuration .
_chemical_formula_sum 'As1.259 Bi7 H11.493 O37.5 P2.741 U4'
_chemical_formula_weight 3205.77
_space_group_IT_number 15
_space_group_name_Hall '-C 2yc'
_space_group_name_H-M_alt 'C 1 2/c 1'
_symmetry_cell_setting monoclinic
_symmetry_Int_Tables_number 15
_symmetry_space_group_name_Hall '-C 2yc'
_symmetry_space_group_name_H-M 'C 1 2/c 1'
_cell_angle_alpha 90
_cell_angle_beta 122.261(13)
_cell_angle_gamma 90
_cell_formula_units_Z 4
_cell_length_a 21.374(2)
_cell_length_b 15.451(3)
_cell_length_c 12.168(2)
_cell_measurement_reflns_used 1137
_cell_measurement_temperature 296.63(15)
_cell_measurement_theta_max 26.81
_cell_measurement_theta_min 3.7
_cell_volume 3398.1(10)
_computing_cell_refinement 'CrysAlisPro 1.171.38.43 (Rigaku OD, 2015)'
_computing_data_collection 'CrysAlisPro 1.171.38.43 (Rigaku OD, 2015)'
_computing_data_reduction 'CrysAlisPro 1.171.38.43 (Rigaku OD, 2015)'
_diffrn_ambient_temperature 296.63
_diffrn_detector 'CCD plate'
_diffrn_detector_area_resol_mean 5.2027
_diffrn_measured_fraction_theta_full 0.91
_diffrn_measured_fraction_theta_max 0.75
_diffrn_measurement_device 'four-circle diffractometer'
_diffrn_measurement_device_type 'SuperNova, Dual, Cu at zero, AtlasS2'
_diffrn_measurement_method '\w scans'
_diffrn_radiation_monochromator mirror
_diffrn_radiation_probe x-ray
_diffrn_radiation_source 'X-ray tube'
_diffrn_radiation_type 'Mo K\a'
_diffrn_radiation_wavelength 0.71073
_diffrn_reflns_av_R_equivalents 0.128
_diffrn_reflns_av_unetI/netI 0.1611
_diffrn_reflns_limit_h_max 26
_diffrn_reflns_limit_h_min -22
_diffrn_reflns_limit_k_max 21
_diffrn_reflns_limit_k_min -15
_diffrn_reflns_limit_l_max 16
_diffrn_reflns_limit_l_min -14
_diffrn_reflns_number 8703
_diffrn_reflns_theta_full 22.62
_diffrn_reflns_theta_max 29.48
_diffrn_reflns_theta_min 3.35
_diffrn_source 'micro-focus sealed X-ray tube'
_exptl_absorpt_coefficient_mu 56.561
_exptl_absorpt_correction_T_max 0.6699
_exptl_absorpt_correction_T_min 0.4429
_exptl_absorpt_correction_type gaussian
_exptl_absorpt_process_details Jana2006
_exptl_crystal_colour yellow
_exptl_crystal_density_diffrn 6.2643
_exptl_crystal_description prismatic
_exptl_crystal_F_000 5317
_exptl_crystal_size_max 0.02
_exptl_crystal_size_mid 0.012
_exptl_crystal_size_min 0.007
_refine_diff_density_max 11.52
_refine_diff_density_min -6.08
_refine_ls_extinction_method none
_refine_ls_goodness_of_fit_gt 1.22
_refine_ls_goodness_of_fit_ref 1.09
_refine_ls_hydrogen_treatment constr
_refine_ls_number_constraints 21
_refine_ls_number_parameters 152
_refine_ls_number_reflns 3574
_refine_ls_number_restraints 0
_refine_ls_R_factor_all 0.1350
_refine_ls_R_factor_gt 0.0595
_refine_ls_shift/su_max 0.0423
_refine_ls_shift/su_mean 0.0029
_refine_ls_structure_factor_coef Fsqd
_refine_ls_weighting_details w=1/(\s^2^(I)+0.0004I^2^)
_refine_ls_weighting_scheme sigma
_refine_ls_wR_factor_gt 0.1131
_refine_ls_wR_factor_ref 0.1458
_reflns_number_gt 1744
_reflns_number_total 3574
_reflns_threshold_expression I>3\s(I)
_cod_data_source_file jgeosci.267_horakite.cif
_cod_data_source_block I
_cod_database_code 1566251

loop_
_space_group_symop_id
_space_group_symop_operation_xyz
1 x,y,z
2 -x,y,-z+1/2
3 -x,-y,-z
4 x,-y,z+1/2
5 x+1/2,y+1/2,z
6 -x+1/2,y+1/2,-z+1/2
7 -x+1/2,-y+1/2,-z
8 x+1/2,-y+1/2,z+1/2

loop_
_atom_site_label
_atom_site_type_symbol
_atom_site_fract_x
_atom_site_fract_y
_atom_site_fract_z
_atom_site_adp_type
_atom_site_U_iso_or_equiv
_atom_site_site_symmetry_multiplicity
_atom_site_occupancy
_atom_site_calc_flag
_atom_site_refinement_flags
_atom_site_disorder_assembly
_atom_site_disorder_group
Bi1 Bi 0.55568(7) 0.59587(8) 0.52965(11) Uani 0.0138(5) 8 1 d . . .
Bi2 Bi 0.5 0.77560(12) 0.25 Uani 0.0143(8) 4 1 d . . .
U1 U 0.80049(7) 0.57582(8) 0.64664(11) Uani 0.0135(5) 8 1 d . . .
Bi3 Bi 0.37269(7) 0.60815(9) 0.23420(12) Uani 0.0183(6) 8 1 d . . .
Bi4 Bi 0.41117(7) 0.39403(9) 0.11847(12) Uani 0.0196(6) 8 1 d . . .
U2 U 0.69234(8) 0.82367(9) 0.83708(13) Uani 0.0225(6) 8 1 d . . .
As1 As 0.6842(2) 0.7689(3) 0.5517(4) Uani 0.011(2) 8 0.57(2) d . . .
P1 P 0.6842(2) 0.7689(3) 0.5517(4) Uani 0.011(2) 8 0.43(2) d . . .
P2 P 0.7521(4) 0.5905(5) 0.8885(7) Uani 0.013(4) 8 0.94(2) d . . .
As2 As 0.7521(4) 0.5905(5) 0.8885(7) Uani 0.013(4) 8 0.06(2) d . . .
O1 O 0.4750(11) 0.6828(13) 0.3449(18) Uiso 0.011(2) 8 1 d . . .
O2 O 0.6774(12) 0.5491(15) 0.803(2) Uiso 0.023(6) 8 1 d . . .
O3 O 0.4392(11) 0.5459(13) 0.4273(18) Uiso 0.011(2) 8 1 d . . .
O4 O 0.4726(11) 0.3751(13) 0.3278(18) Uiso 0.011(2) 8 1 d . . .
O5 O 0.7813(14) 0.8500(17) 0.857(2) Uiso 0.034(7) 8 1 d . . .
O6 O 0.7620(13) 0.7165(15) 0.621(2) Uiso 0.020(6) 8 1 d . . .
O7 O 0.7970(14) 0.5993(17) 0.826(2) Uiso 0.031(6) 8 1 d . . .
O8 O 0.6060(15) 0.7903(18) 0.824(2) Uiso 0.041(8) 8 1 d . . .
O9 O 0.7389(12) 0.6873(15) 0.924(2) Uiso 0.020(6) 8 1 d . . .
O10 O 0.6216(12) 0.7231(14) 0.4113(19) Uiso 0.014(5) 8 1 d . . .
O11 O 0.6511(12) 0.7619(14) 0.6426(19) Uiso 0.016(5) 8 1 d . . .
O12 O 0.8938(12) 0.6088(14) 0.733(2) Uiso 0.019(5) 8 1 d . . .
O13 O 0.7031(13) 0.9524(16) 0.976(2) Uiso 0.023(6) 8 1 d . . .
O14 O 0.4327(11) 0.5307(13) 0.1590(18) Uiso 0.011(2) 8 1 d . . .
O15 O 0.7048(12) 0.5478(14) 0.5613(19) Uiso 0.017(5) 8 1 d . . .
O16 O 0.6985(13) 0.8696(15) 0.533(2) Uiso 0.021(6) 8 1 d . . .
O17 O 0.6489(15) 0.9442(19) 0.725(2) Uiso 0.043(8) 8 1 d . . .
O18 O 0.909(3) 0.729(4) 0.975(5) Uiso 0.044(15) 8 0.5 d . . .
O19 O 0.528(4) 0.868(5) 0.463(6) Uiso 0.08(2) 8 0.5 d . . .
O20 O 0.596(4) 0.973(4) 0.508(6) Uiso 0.059(19) 8 0.5 d . . .
O21 O 0.503(7) 0.931(8) 0.687(10) Uiso 0.05(3) 8 0.25 d . . .

loop_
_atom_site_aniso_label
_atom_site_aniso_type_symbol
_atom_site_aniso_U_11
_atom_site_aniso_U_22
_atom_site_aniso_U_33
_atom_site_aniso_U_12
_atom_site_aniso_U_13
_atom_site_aniso_U_23
Bi1 Bi 0.0138(6) 0.0127(7) 0.0148(6) -0.0035(5) 0.0075(5) -0.0021(5)
Bi2 Bi 0.0177(9) 0.0106(9) 0.0149(9) 0 0.0089(8) 0
U1 U 0.0147(6) 0.0125(7) 0.0110(6) 0.0002(5) 0.0053(5) 0.0001(5)
Bi3 Bi 0.0145(6) 0.0204(7) 0.0139(6) -0.0009(6) 0.0035(5) 0.0045(6)
Bi4 Bi 0.0148(6) 0.0242(8) 0.0135(6) -0.0048(6) 0.0033(5) -0.0016(6)
U2 U 0.0309(8) 0.0160(7) 0.0218(7) -0.0043(6) 0.0149(6) -0.0029(6)
As1 As 0.011(3) 0.011(3) 0.013(3) -0.0047(19) 0.008(2) -0.0022(19)
P1 P 0.011(3) 0.011(3) 0.013(3) -0.0047(19) 0.008(2) -0.0022(19)
P2 P 0.013(4) 0.009(5) 0.019(5) 0.000(3) 0.010(4) -0.002(3)
As2 As 0.013(4) 0.009(5) 0.019(5) 0.000(3) 0.010(4) -0.002(3)

loop_
_atom_type_symbol
_atom_type_scat_dispersion_real
_atom_type_scat_dispersion_imag
_atom_type_scat_source
As 0.0499 2.0058 'International Tables Vol C tables 4.2.6.8 and 6.1.1.1'
Bi -4.1077 10.2566 'International Tables Vol C tables 4.2.6.8 and 6.1.1.1'
H 0.0000 0.0000 'International Tables Vol C tables 4.2.6.8 and 6.1.1.1'
O 0.0106 0.0060 'International Tables Vol C tables 4.2.6.8 and 6.1.1.1'
P 0.1023 0.0942 'International Tables Vol C tables 4.2.6.8 and 6.1.1.1'
Si 0.0817 0.0704 'International Tables Vol C tables 4.2.6.8 and 6.1.1.1'
U -9.6767 9.6646 'International Tables Vol C tables 4.2.6.8 and 6.1.1.1'

loop_
_exptl_crystal_face_index_h
_exptl_crystal_face_index_k
_exptl_crystal_face_index_l
_exptl_crystal_face_perp_dist
3 -12 21 0.00528
-3 12 -21 0.00528
-1 16 17 0.00689
1 -16 -17 0.00489
-17 -1 0 0.00341
17 1 0 0.00653

loop_
_geom_bond_atom_site_label_1
_geom_bond_atom_site_label_2
_geom_bond_site_symmetry_1
_geom_bond_site_symmetry_2
_geom_bond_distance
Bi1 O1 . . 2.386(18)
Bi1 O2 . . 3.016(19)
Bi1 O3 . . 2.24(2)
Bi1 O3 . 3_666 2.24(2)
Bi1 O4 . 3_666 2.17(3)
Bi1 O14 . 2_655 2.64(3)
Bi1 O15 . . 3.09(3)
Bi2 O1 . . 2.08(2)
Bi2 O1 . 2_655 2.08(2)
Bi2 O10 . . 2.413(19)
Bi2 O10 . 2_655 2.413(19)
Bi2 O12 . 7_666 2.81(3)
Bi2 O12 . 8_464 2.81(3)
Bi2 O19 . . 2.73(8)
Bi2 O19 . 2_655 2.73(8)
U1 O6 . . 2.29(2)
U1 O7 . . 2.25(3)
U1 O12 . . 1.76(2)
U1 O13 . 6_646 2.40(3)
U1 O15 . . 1.78(2)
U1 O16 . 7_666 2.35(3)
U1 O17 . 6_646 2.44(3)
Bi3 O1 . . 2.186(19)
Bi3 O2 . 3_666 2.60(2)
Bi3 O3 . . 2.214(18)
Bi3 O5 . 8_464 3.10(4)
Bi3 O10 . 2_655 2.56(2)
Bi3 O14 . . 2.27(3)
Bi4 O2 . 3_666 2.69(3)
Bi4 O3 . 4_564 2.85(3)
Bi4 O4 . . 2.174(19)
Bi4 O4 . 2_655 2.22(2)
Bi4 O5 . 5_444 2.98(2)
Bi4 O8 . 3_666 3.00(3)
Bi4 O14 . . 2.16(2)
Bi4 O18 . 5_444 3.07(6)
U2 O5 . . 1.83(3)
U2 O8 . . 1.84(3)
U2 O9 . . 2.33(2)
U2 O9 . 7_667 2.46(2)
U2 O11 . . 2.25(2)
U2 O13 . . 2.54(3)
U2 O17 . . 2.20(3)
As1 P1 . . 0
As1 O6 . . 1.62(2)
As1 O6 . 7_666 2.89(3)
As1 O10 . . 1.664(18)
As1 O11 . . 1.60(3)
As1 O16 . . 1.63(2)
P1 O6 . . 1.62(2)
P1 O6 . 7_666 2.89(3)
P1 O10 . . 1.664(18)
P1 O11 . . 1.60(3)
P1 O16 . . 1.63(2)
P2 As2 . . 0
P2 O2 . . 1.51(2)
P2 O7 . . 1.52(4)
P2 O9 . . 1.62(3)
P2 O13 . 7_667 1.55(2)
As2 O2 . . 1.51(2)
As2 O7 . . 1.52(4)
As2 O9 . . 1.62(3)
As2 O13 . 7_667 1.55(2)
O1 O1 . 2_655 3.02(4)
O1 O3 . . 2.62(3)
O1 O10 . . 2.86(3)
O1 O10 . 2_655 2.74(2)
O1 O14 . . 3.04(3)
O1 O14 . 2_655 3.09(3)
O1 O18 . 8_464 2.96(8)
O2 O3 . 3_666 2.96(3)
O2 O4 . 3_666 2.96(3)
O2 O7 . . 2.54(4)
O2 O9 . . 2.53(3)
O2 O13 . 7_667 2.54(2)
O2 O14 . 3_666 2.91(4)
O3 O3 . 3_666 2.65(3)
O3 O4 . 3_666 2.82(3)
O4 O4 . 2_655 2.70(4)
O4 O8 . 3_666 3.08(3)
O4 O14 . . 2.98(3)
O4 O14 . 2_655 3.09(3)
O5 O9 . . 2.93(4)
O5 O9 . 7_667 2.97(4)
O5 O11 . . 2.94(3)
O5 O17 . . 2.80(4)
O5 O18 . . 2.96(6)
O6 O6 . 7_666 2.90(4)
O6 O7 . . 2.84(4)
O6 O10 . . 2.71(3)
O6 O10 . 7_666 2.87(4)
O6 O11 . . 2.62(4)
O6 O12 . . 2.91(3)
O6 O15 . . 2.80(3)
O6 O16 . . 2.65(3)
O6 O16 . 7_666 2.77(4)
O7 O9 . . 2.53(4)
O7 O12 . . 2.85(5)
O7 O13 . 7_667 2.54(4)
O7 O15 . . 2.85(3)
O7 O17 . 6_646 2.87(4)
O7 O18 . . 2.90(6)
O7 O20 . 6_646 2.86(6)
O8 O9 . . 2.90(4)
O8 O11 . . 2.88(5)
O8 O17 . . 3.02(5)
O8 O18 . 7_667 2.64(8)
O8 O21 . . 2.91(12)
O9 O9 . 7_667 2.54(3)
O9 O13 . 7_667 2.46(3)
O10 O11 . . 2.60(3)
O10 O12 . 7_666 3.05(3)
O10 O16 . . 2.72(3)
O11 O16 . . 2.65(4)
O11 O17 . . 3.00(4)
O11 O19 . . 2.87(7)
O12 O16 . 7_666 2.76(3)
O12 O17 . 6_646 2.84(4)
O12 O19 . 8_565 2.77(6)
O13 O15 . 6_656 2.68(4)
O13 O16 . 4_575 2.85(3)
O13 O17 . . 2.63(4)
O13 O20 . 4_575 2.78(9)
O14 O14 . 2_655 2.53(2)
O14 O15 . 2_655 2.74(2)
O16 O20 . . 2.60(8)
O17 O19 . . 3.06(6)
O17 O20 . . 2.29(7)
O17 O21 . . 2.91(16)
O18 O19 . 8_565 3.04(12)
O19 O20 . . 2.04(10)
O20 O21 . 3_676 2.63(12)
O21 O21 . 2_656 1.6(2)
